data_1512050
loop_
_publ_author_name
'Saitman, Alec'
'Theodorakis, Emmanuel A.'

_publ_section_title
;
 Synthesis of a Highly Functionalized Core of Verrillin
;
_journal_issue 10
_journal_name_full 'Organic Letters'
_journal_page_first 2410
_journal_paper_doi 10.1021/ol400872h
_journal_volume 15
_journal_year 2013
_chemical_formula_moiety 'C21 H26 O6, 1/8(H2 O)'
_chemical_formula_sum 'C21 H26.25 O6.12'
_chemical_formula_weight 376.67
_chemical_name_systematic
; 
 ? 
;
_space_group_crystal_system monoclinic
_space_group_IT_number 15
_space_group_name_Hall '-C 2yc'
_space_group_name_H-M_alt 'C 1 2/c 1'
_symmetry_space_group_name_Hall '-C 2yc'
_symmetry_space_group_name_H-M 'C 1 2/c 1'
_atom_sites_solution_hydrogens geom
_atom_sites_solution_primary direct
_atom_sites_solution_secondary difmap
_audit_creation_date 2013-04-19
_audit_creation_method
; 
  Olex2 1.2-beta 
  (compiled Apr  9 2013 14:10:59, GUI svn.r4458) 
;
_cell_angle_alpha 90
_cell_angle_beta 104.88(3)
_cell_angle_gamma 90
_cell_formula_units_Z 32
_cell_length_a 39.940(8)
_cell_length_b 21.107(4)
_cell_length_c 18.631(4)
_cell_measurement_reflns_used 7294
_cell_measurement_temperature 100(2)
_cell_measurement_theta_max 25.13
_cell_measurement_theta_min 2.86
_cell_volume 15179(6)
_computing_cell_refinement 'Bruker SAINT'
_computing_data_collection 'Bruker APEX2'
_computing_data_reduction 'Bruker SAINT'
_computing_molecular_graphics
; 
O. V. Dolomanov, L. J. Bourhis, R. J. Gildea, J. A. K. Howard and H. Puschmann, 
OLEX2: a complete structure solution, refinement and analysis program. 
J. Appl. Cryst. (2009). 42, 339-341. 
;
_computing_publication_material
; 
O. V. Dolomanov, L. J. Bourhis, R. J. Gildea, J. A. K. Howard and H. Puschmann, 
OLEX2: a complete structure solution, refinement and analysis program. 
J. Appl. Cryst. (2009). 42, 339-341. 
;
_computing_structure_refinement 'SHELXL-2012 (Sheldrick, 2012)'
_computing_structure_solution 'SHELXS-97 (Sheldrick, 2008)'
_diffrn_ambient_temperature 100(2)
_diffrn_measured_fraction_theta_full 0.993
_diffrn_measured_fraction_theta_max 0.988
_diffrn_measurement_device_type 'Bruker APEX-II CCD'
_diffrn_measurement_method '\f and \w scans'
_diffrn_radiation_type MoK\a
_diffrn_radiation_wavelength 0.71073
_diffrn_reflns_av_R_equivalents 0.0587
_diffrn_reflns_av_unetI/netI 0.0734
_diffrn_reflns_Laue_measured_fraction_full 0.993
_diffrn_reflns_Laue_measured_fraction_max 0.988
_diffrn_reflns_limit_h_max 48
_diffrn_reflns_limit_h_min -46
_diffrn_reflns_limit_k_max 25
_diffrn_reflns_limit_k_min -23
_diffrn_reflns_limit_l_max 22
_diffrn_reflns_limit_l_min -22
_diffrn_reflns_number 49671
_diffrn_reflns_point_group_measured_fraction_full 0.993
_diffrn_reflns_point_group_measured_fraction_max 0.988
_diffrn_reflns_theta_full 25.000
_diffrn_reflns_theta_max 25.471
_diffrn_reflns_theta_min 1.100
_diffrn_source 'sealed tube'
_exptl_absorpt_coefficient_mu 0.096
_exptl_absorpt_correction_T_max 0.7454
_exptl_absorpt_correction_T_min 0.6961
_exptl_absorpt_correction_type multi-scan
_exptl_absorpt_process_details SADABS
_exptl_crystal_colour Colorless
_exptl_crystal_density_diffrn 1.319
_exptl_crystal_density_meas ?
_exptl_crystal_description Block
_exptl_crystal_F_000 6440
_exptl_crystal_size_max 0.257
_exptl_crystal_size_mid 0.183
_exptl_crystal_size_min 0.115
_platon_squeeze_details
;
 SQUEEZE found four voids containing one molecule of water in each.  Their
 formula was added to the formula for the unit cell and the electron density
 removed.
;
_refine_diff_density_max 0.525
_refine_diff_density_min -0.255
_refine_diff_density_rms 0.055
_refine_ls_extinction_method none
_refine_ls_goodness_of_fit_ref 1.039
_refine_ls_hydrogen_treatment constr
_refine_ls_matrix_type full
_refine_ls_number_parameters 989
_refine_ls_number_reflns 13920
_refine_ls_number_restraints 0
_refine_ls_restrained_S_all 1.039
_refine_ls_R_factor_all 0.0955
_refine_ls_R_factor_gt 0.0536
_refine_ls_shift/su_max 0.001
_refine_ls_shift/su_mean 0.000
_refine_ls_structure_factor_coef Fsqd
_refine_ls_weighting_details
; 
 w=1/[\s^2^(Fo^2^)+(0.0631P)^2^] 
 where P=(Fo^2^+2Fc^2^)/3 
;
_refine_ls_weighting_scheme calc
_refine_ls_wR_factor_gt 0.1188
_refine_ls_wR_factor_ref 0.1320
_reflns_Friedel_coverage 0.000
_reflns_number_gt 8997
_reflns_number_total 13920
_reflns_threshold_expression 'I > 2\s(I)'
_cod_data_source_file ol400872h_si_002.cif
_cod_data_source_block as2236a
_cod_depositor_comments
;
The following automatic conversions were performed:

'_atom_sites_solution_primary' value 'Direct' changed to 'direct'
according to /home/saulius/struct/CIF-dictionaries/cif_core.dic
dictionary named 'cif_core.dic' version 2.3.1 from
2005-06-27.

'_atom_sites_solution_secondary' value 'Difmap' changed
to 'difmap' according to
/home/saulius/struct/CIF-dictionaries/cif_core.dic dictionary named
'cif_core.dic' version 2.3.1 from 2005-06-27.

Automatic conversion script
Id: cif_fix_values 1891 2012-01-12 08:04:46Z andrius 

The following automatic conversions were performed:

'_exptl_crystal_density_meas' value 'not measured' was changed to '?'
- the value is perceived as not measured.

Automatic conversion script
Id: cif_fix_values 3008 2015-01-20 13:52:24Z robertas 
;
_cod_database_code 1512050
_olex2_refinement_description
; 
1. Fixed Uiso 
 At 1.2 times of: 
  All C(H) groups, All C(H,H) groups 
 At 1.5 times of: 
  All C(H,H,H) groups, All O(H) groups 
2.a Ternary CH refined with riding coordinates: 
 C25(H25), C41(H41), C45(H45), C59(H59), C72(H72), C89(H89), C34(H34), 
 C40(H40), C47(H47), C51(H51), C77(H77), C81(H81), C28(H28), C52(H52), C53(H53), 
  C68(H68), C87(H87), C97(H97), C63(H63), C79(H79), C80(H80), C86(H86), 
 C93(H93), C100(H100) 
2.b Secondary CH2 refined with riding coordinates: 
 C50(H50A,H50B), C61(H61A,H61B), C88(H88A,H88B), C39(H39A,H39B), C69(H69A, 
 H69B), C90(H90A,H90B), C60(H60A,H60B), C71(H71A,H71B), C85(H85A,H85B), 
 C91(H91A,H91B), C96(H96A,H96B), C107(H10O,H10P) 
2.c Aromatic/amide H refined with riding coordinates: 
 C56(H56), C58(H58), C33(H33), C55(H55), C32(H32), C35(H35), C49(H49), C66(H66) 
2.d X=CH2 refined with riding coordinates: 
 C92(H92A,H92B), C83(H83A,H83B), C104(H10G,H10H), C84(H84A,H84B) 
2.e Idealised Me refined as rotating group: 
 C70(H70A,H70B,H70C), C82(H82A,H82B,H82C), C102(H10A,H10B,H10C), C76(H76A,H76B, 
 H76C), C78(H78A,H78B,H78C), C101(H10D,H10E,H10F), C67(H67A,H67B,H67C), 
 C94(H94A,H94B,H94C), C106(H10I,H10J,H10K), C99(H99A,H99B,H99C), C105(H10L,H10M, 
 H10N), C108(H10Q,H10R,H10S) 
2.f Idealised tetrahedral OH refined as rotating group: 
 O9(H9), O6(H6), O11(H11), O20(H20) 
;
_shelx_estimated_absorpt_t_max 0.989
_shelx_estimated_absorpt_t_min 0.976
_shelx_space_group_comment
; 
The symmetry employed for this shelxl refinement is uniquely defined 
by the following loop, which should always be used as a source of 
symmetry information in preference to the above space-group names. 
They are only intended as comments. 
;
_shelxl_version_number 2012-9

loop_
_space_group_symop_operation_xyz
'x, y, z'
'-x, y, -z+1/2'
'x+1/2, y+1/2, z'
'-x+1/2, y+1/2, -z+1/2'
'-x, -y, -z'
'x, -y, z-1/2'
'-x+1/2, -y+1/2, -z'
'x+1/2, -y+1/2, z-1/2'

loop_
_atom_site_label
_atom_site_type_symbol
_atom_site_fract_x
_atom_site_fract_y
_atom_site_fract_z
_atom_site_U_iso_or_equiv
_atom_site_adp_type
_atom_site_occupancy
_atom_site_site_symmetry_order
_atom_site_calc_flag
_atom_site_refinement_flags_posn
_atom_site_refinement_flags_adp
O1 O 0.06878(4) 0.02057(8) 0.50020(8) 0.0208(4) Uani 1 1 d . .
O8 O 0.00809(4) -0.10841(8) 0.56830(8) 0.0234(4) Uani 1 1 d . .
O9 O 0.12230(4) -0.06258(8) 0.40445(8) 0.0236(4) Uani 1 1 d . .
H9 H 0.1388 -0.0689 0.4421 0.035 Uiso 1 1 calc R U
O10 O 0.07247(4) -0.09848(9) 0.73786(9) 0.0306(5) Uani 1 1 d . .
O13 O 0.04035(4) -0.01113(8) 0.72674(8) 0.0250(4) Uani 1 1 d . .
O19 O -0.00464(4) -0.19397(9) 0.63571(9) 0.0296(4) Uani 1 1 d . .
C24 C 0.09306(6) 0.01316(12) 0.46115(12) 0.0200(6) Uani 1 1 d . .
C25 C 0.05678(6) -0.04345(12) 0.61887(12) 0.0192(6) Uani 1 1 d . .
H25 H 0.0809 -0.0336 0.6159 0.023 Uiso 1 1 calc R U
C31 C 0.07621(6) 0.07477(12) 0.54179(12) 0.0207(6) Uani 1 1 d . .
C37 C 0.05075(6) 0.12148(12) 0.64194(12) 0.0232(6) Uani 1 1 d . .
C38 C 0.05762(6) -0.05609(13) 0.69927(12) 0.0215(6) Uani 1 1 d . .
C41 C 0.08549(6) -0.10257(12) 0.48231(12) 0.0194(6) Uani 1 1 d . .
H41 H 0.1013 -0.0927 0.5320 0.023 Uiso 1 1 calc R U
C42 C 0.09507(6) -0.16748(12) 0.46021(12) 0.0212(6) Uani 1 1 d . .
C45 C 0.04420(6) -0.10234(12) 0.57163(12) 0.0197(6) Uani 1 1 d . .
H45 H 0.0566 -0.1402 0.5979 0.024 Uiso 1 1 calc R U
C50 C 0.04792(6) -0.10214(12) 0.49136(12) 0.0206(6) Uani 1 1 d . .
H50A H 0.0360 -0.0641 0.4659 0.025 Uiso 1 1 calc R U
H50B H 0.0357 -0.1397 0.4654 0.025 Uiso 1 1 calc R U
C56 C 0.10379(6) 0.10300(12) 0.52537(12) 0.0237(6) Uani 1 1 d . .
H56 H 0.1140 0.1421 0.5446 0.028 Uiso 1 1 calc R U
C57 C 0.05515(6) 0.07663(12) 0.59465(12) 0.0205(6) Uani 1 1 d . .
C58 C 0.11452(6) 0.06308(12) 0.47392(13) 0.0245(6) Uani 1 1 d . .
H58 H 0.1334 0.0704 0.4526 0.029 Uiso 1 1 calc R U
C59 C 0.09169(6) -0.05134(12) 0.42677(12) 0.0206(6) Uani 1 1 d . .
H59 H 0.0717 -0.0524 0.3816 0.025 Uiso 1 1 calc R U
C61 C -0.00454(7) -0.17122(12) 0.56615(13) 0.0261(6) Uani 1 1 d . .
H61A H -0.0284 -0.1727 0.5337 0.031 Uiso 1 1 calc R U
H61B H 0.0100 -0.1992 0.5440 0.031 Uiso 1 1 calc R U
C70 C 0.07799(7) -0.18959(13) 0.38231(13) 0.0320(7) Uani 1 1 d . .
H70A H 0.0528 -0.1871 0.3736 0.048 Uiso 1 1 calc R U
H70B H 0.0847 -0.2335 0.3763 0.048 Uiso 1 1 calc R U
H70C H 0.0854 -0.1625 0.3465 0.048 Uiso 1 1 calc R U
C72 C 0.03498(6) 0.01691(11) 0.60033(12) 0.0175(5) Uani 1 1 d . .
H72 H 0.0157 0.0108 0.5545 0.021 Uiso 1 1 calc R U
C82 C 0.06487(7) 0.18750(12) 0.65003(14) 0.0317(7) Uani 1 1 d . .
H82A H 0.0767 0.1959 0.6109 0.048 Uiso 1 1 calc R U
H82B H 0.0814 0.1922 0.6987 0.048 Uiso 1 1 calc R U
H82C H 0.0458 0.2177 0.6457 0.048 Uiso 1 1 calc R U
C88 C 0.02734(6) 0.09896(12) 0.68814(12) 0.0249(6) Uani 1 1 d . .
H88A H 0.0054 0.1233 0.6764 0.030 Uiso 1 1 calc R U
H88B H 0.0387 0.1036 0.7417 0.030 Uiso 1 1 calc R U
C89 C 0.02053(6) 0.02938(12) 0.66768(12) 0.0215(6) Uani 1 1 d . .
H89 H -0.0048 0.0194 0.6562 0.026 Uiso 1 1 calc R U
C92 C 0.11750(7) -0.20304(13) 0.50757(14) 0.0295(6) Uani 1 1 d . .
H92A H 0.1278 -0.1878 0.5562 0.035 Uiso 1 1 calc R U
H92B H 0.1233 -0.2439 0.4930 0.035 Uiso 1 1 calc R U
C102 C -0.02974(7) -0.16202(14) 0.66590(15) 0.0374(7) Uani 1 1 d . .
H10A H -0.0524 -0.1628 0.6296 0.056 Uiso 1 1 calc R U
H10B H -0.0225 -0.1180 0.6773 0.056 Uiso 1 1 calc R U
H10C H -0.0315 -0.1835 0.7115 0.056 Uiso 1 1 calc R U
O2 O 0.24247(4) 0.01241(7) 0.89813(8) 0.0168(4) Uani 1 1 d . .
O6 O 0.32110(4) -0.07789(8) 0.95511(8) 0.0197(4) Uani 1 1 d . .
H6 H 0.3239 -0.0866 0.9130 0.030 Uiso 1 1 calc R U
O7 O 0.16231(4) -0.11725(8) 0.85708(9) 0.0236(4) Uani 1 1 d . .
O15 O 0.14289(4) -0.01675(8) 0.70228(8) 0.0234(4) Uani 1 1 d . .
O16 O 0.14926(4) -0.22457(8) 0.85761(10) 0.0315(5) Uani 1 1 d . .
O17 O 0.16992(4) -0.10085(8) 0.67258(8) 0.0256(4) Uani 1 1 d . .
C27 C 0.19843(6) 0.06822(11) 0.81854(12) 0.0178(5) Uani 1 1 d . .
C33 C 0.29231(6) 0.04289(12) 0.87921(12) 0.0213(6) Uani 1 1 d . .
H33 H 0.3163 0.0454 0.8812 0.026 Uiso 1 1 calc R U
C34 C 0.26121(6) -0.11645(11) 0.90575(11) 0.0166(5) Uani 1 1 d . .
H34 H 0.2605 -0.1124 0.8519 0.020 Uiso 1 1 calc R U
C39 C 0.22335(6) -0.11192(11) 0.91320(11) 0.0164(5) Uani 1 1 d . .
H39A H 0.2190 -0.1485 0.9429 0.020 Uiso 1 1 calc R U
H39B H 0.2212 -0.0730 0.9413 0.020 Uiso 1 1 calc R U
C40 C 0.17834(6) 0.00827(11) 0.82260(12) 0.0164(5) Uani 1 1 d . .
H40 H 0.1759 0.0010 0.8741 0.020 Uiso 1 1 calc R U
C46 C 0.27682(6) -0.00121(11) 0.91211(11) 0.0165(5) Uani 1 1 d . .
C47 C 0.19505(6) -0.11079(12) 0.83974(12) 0.0184(5) Uani 1 1 d . .
H47 H 0.1985 -0.1479 0.8090 0.022 Uiso 1 1 calc R U
C48 C 0.16793(6) -0.06017(12) 0.71716(12) 0.0195(6) Uani 1 1 d . .
C51 C 0.28582(6) -0.06409(11) 0.94863(11) 0.0161(5) Uani 1 1 d . .
H51 H 0.2824 -0.0614 0.9999 0.019 Uiso 1 1 calc R U
C55 C 0.26577(6) 0.08502(12) 0.84082(12) 0.0225(6) Uani 1 1 d . .
H55 H 0.2689 0.1211 0.8128 0.027 Uiso 1 1 calc R U
C62 C 0.17867(6) 0.11387(12) 0.77936(12) 0.0209(6) Uani 1 1 d . .
C69 C 0.14218(6) 0.09129(12) 0.74967(12) 0.0247(6) Uani 1 1 d . .
H69A H 0.1344 0.0977 0.6953 0.030 Uiso 1 1 calc R U
H69B H 0.1263 0.1143 0.7735 0.030 Uiso 1 1 calc R U
C73 C 0.27593(6) -0.18093(12) 0.93176(12) 0.0201(6) Uani 1 1 d . .
C74 C 0.23545(6) 0.06420(11) 0.85164(12) 0.0171(5) Uani 1 1 d . .
C76 C 0.18876(7) 0.18008(12) 0.76605(14) 0.0280(6) Uani 1 1 d . .
H76A H 0.2130 0.1872 0.7928 0.042 Uiso 1 1 calc R U
H76B H 0.1739 0.2100 0.7838 0.042 Uiso 1 1 calc R U
H76C H 0.1860 0.1865 0.7128 0.042 Uiso 1 1 calc R U
C77 C 0.14314(6) 0.02130(12) 0.76859(11) 0.0206(6) Uani 1 1 d . .
H77 H 0.1237 0.0093 0.7905 0.025 Uiso 1 1 calc R U
C78 C 0.28271(6) -0.19343(12) 1.01359(12) 0.0257(6) Uani 1 1 d . .
H78A H 0.3031 -0.1692 1.0403 0.039 Uiso 1 1 calc R U
H78B H 0.2870 -0.2388 1.0231 0.039 Uiso 1 1 calc R U
H78C H 0.2625 -0.1804 1.0308 0.039 Uiso 1 1 calc R U
C81 C 0.19262(6) -0.05057(11) 0.79282(11) 0.0164(5) Uani 1 1 d . .
H81 H 0.2161 -0.0405 0.7862 0.020 Uiso 1 1 calc R U
C83 C 0.28232(7) -0.22308(13) 0.88461(14) 0.0313(7) Uani 1 1 d . .
H83A H 0.2916 -0.2633 0.9020 0.038 Uiso 1 1 calc R U
H83B H 0.2776 -0.2132 0.8332 0.038 Uiso 1 1 calc R U
C90 C 0.14091(6) -0.16683(12) 0.82189(13) 0.0252(6) Uani 1 1 d . .
H90A H 0.1165 -0.1564 0.8200 0.030 Uiso 1 1 calc R U
H90B H 0.1428 -0.1707 0.7701 0.030 Uiso 1 1 calc R U
C101 C 0.13955(8) -0.22754(15) 0.92558(16) 0.0468(9) Uani 1 1 d . .
H10D H 0.1544 -0.1993 0.9619 0.070 Uiso 1 1 calc R U
H10E H 0.1422 -0.2711 0.9444 0.070 Uiso 1 1 calc R U
H10F H 0.1153 -0.2143 0.9174 0.070 Uiso 1 1 calc R U
O3 O 0.25172(4) 0.01107(7) 0.58611(7) 0.0169(4) Uani 1 1 d . .
O4 O 0.35358(4) -0.00975(8) 0.77759(8) 0.0220(4) Uani 1 1 d . .
O11 O 0.17469(4) -0.08259(8) 0.53034(8) 0.0196(4) Uani 1 1 d . .
H11 H 0.1718 -0.0903 0.5726 0.029 Uiso 1 1 calc R U
O12 O 0.36232(4) -0.19891(8) 0.70274(9) 0.0272(4) Uani 1 1 d . .
O14 O 0.32790(4) -0.09334(8) 0.81313(8) 0.0238(4) Uani 1 1 d . .
O22 O 0.33461(4) -0.11402(8) 0.63058(8) 0.0218(4) Uani 1 1 d . .
C26 C 0.29483(6) 0.07020(11) 0.66335(11) 0.0175(5) Uani 1 1 d . .
C28 C 0.31612(6) 0.01155(11) 0.65833(11) 0.0170(5) Uani 1 1 d . .
H28 H 0.3176 0.0040 0.6063 0.020 Uiso 1 1 calc R U
C29 C 0.31405(6) 0.11728(12) 0.70137(12) 0.0205(6) Uani 1 1 d . .
C32 C 0.20099(6) 0.04158(11) 0.60023(12) 0.0197(6) Uani 1 1 d . .
H32 H 0.1768 0.0439 0.5963 0.024 Uiso 1 1 calc R U
C35 C 0.22703(6) 0.08487(12) 0.63893(12) 0.0208(6) Uani 1 1 d . .
H35 H 0.2233 0.1215 0.6655 0.025 Uiso 1 1 calc R U
C43 C 0.32910(6) -0.05417(12) 0.76636(12) 0.0180(5) Uani 1 1 d . .
C44 C 0.21749(6) -0.00299(12) 0.57052(11) 0.0167(5) Uani 1 1 d . .
C52 C 0.23522(6) -0.11675(11) 0.58408(12) 0.0174(5) Uani 1 1 d . .
H52 H 0.2364 -0.1086 0.6375 0.021 Uiso 1 1 calc R U
C53 C 0.30155(6) -0.10897(12) 0.64698(12) 0.0176(5) Uani 1 1 d . .
H53 H 0.2987 -0.1453 0.6793 0.021 Uiso 1 1 calc R U
C60 C 0.27279(6) -0.11208(12) 0.57449(11) 0.0189(5) Uani 1 1 d . .
H60A H 0.2771 -0.1493 0.5457 0.023 Uiso 1 1 calc R U
H60B H 0.2744 -0.0738 0.5448 0.023 Uiso 1 1 calc R U
C65 C 0.25779(6) 0.06413(11) 0.63073(11) 0.0167(5) Uani 1 1 d . .
C67 C 0.30273(7) 0.18179(12) 0.71630(13) 0.0270(6) Uani 1 1 d . .
H67A H 0.3146 0.2132 0.6929 0.041 Uiso 1 1 calc R U
H67B H 0.3085 0.1891 0.7700 0.041 Uiso 1 1 calc R U
H67C H 0.2776 0.1856 0.6959 0.041 Uiso 1 1 calc R U
C68 C 0.20980(6) -0.06736(11) 0.53708(12) 0.0168(5) Uani 1 1 d . .
H68 H 0.2136 -0.0663 0.4861 0.020 Uiso 1 1 calc R U
C71 C 0.35159(6) 0.09776(12) 0.72672(13) 0.0243(6) Uani 1 1 d . .
H71A H 0.3609 0.1056 0.7806 0.029 Uiso 1 1 calc R U
H71B H 0.3658 0.1215 0.6993 0.029 Uiso 1 1 calc R U
C85 C 0.34811(7) -0.17621(12) 0.63178(13) 0.0285(7) Uani 1 1 d . .
H85A H 0.3293 -0.2051 0.6060 0.034 Uiso 1 1 calc R U
H85B H 0.3661 -0.1766 0.6039 0.034 Uiso 1 1 calc R U
C87 C 0.35169(6) 0.02726(12) 0.70975(12) 0.0219(6) Uani 1 1 d . .
H87 H 0.3708 0.0159 0.6866 0.026 Uiso 1 1 calc R U
C94 C 0.39340(7) -0.16705(14) 0.73891(14) 0.0345(7) Uani 1 1 d . .
H94A H 0.3885 -0.1221 0.7444 0.052 Uiso 1 1 calc R U
H94B H 0.4103 -0.1713 0.7092 0.052 Uiso 1 1 calc R U
H94C H 0.4029 -0.1858 0.7880 0.052 Uiso 1 1 calc R U
C97 C 0.30356(6) -0.04777(11) 0.69114(11) 0.0159(5) Uani 1 1 d . .
H97 H 0.2801 -0.0388 0.6989 0.019 Uiso 1 1 calc R U
C103 C 0.22164(6) -0.18294(12) 0.56625(14) 0.0251(6) Uani 1 1 d . .
C104 C 0.21949(7) -0.22265(14) 0.61947(17) 0.0411(8) Uani 1 1 d . .
H10G H 0.2116 -0.2647 0.6075 0.049 Uiso 1 1 calc R U
H10H H 0.2258 -0.2092 0.6698 0.049 Uiso 1 1 calc R U
C106 C 0.21203(7) -0.20146(14) 0.48617(15) 0.0409(8) Uani 1 1 d . .
H10I H 0.2091 -0.2475 0.4820 0.061 Uiso 1 1 calc R U
H10J H 0.2304 -0.1883 0.4632 0.061 Uiso 1 1 calc R U
H10K H 0.1903 -0.1807 0.4608 0.061 Uiso 1 1 calc R U
O5 O 0.42348(4) 0.05237(8) 0.97226(8) 0.0242(4) Uani 1 1 d . .
O18 O 0.43360(4) -0.03983(9) 0.72522(9) 0.0296(4) Uani 1 1 d . .
O20 O 0.38051(4) -0.05543(9) 1.06799(8) 0.0303(5) Uani 1 1 d . .
H20 H 0.3632 -0.0607 1.0318 0.045 Uiso 1 1 calc R U
O21 O 0.45926(4) 0.05403(9) 0.75030(9) 0.0297(4) Uani 1 1 d . .
O23 O 0.49373(5) -0.05602(10) 0.89464(11) 0.0419(5) Uani 1 1 d . .
O30 O 0.50012(5) -0.16514(11) 0.87352(10) 0.0484(6) Uani 1 1 d . .
C36 C 0.43279(6) 0.12006(12) 0.88279(12) 0.0234(6) Uani 1 1 d . .
C49 C 0.38070(6) 0.12127(13) 0.94771(13) 0.0261(6) Uani 1 1 d . .
H49 H 0.3664 0.1566 0.9286 0.031 Uiso 1 1 calc R U
C54 C 0.41363(6) -0.14460(13) 0.99671(13) 0.0264(6) Uani 1 1 d . .
C63 C 0.40857(6) -0.03213(13) 1.04227(12) 0.0259(6) Uani 1 1 d . .
H63 H 0.4295 -0.0295 1.0854 0.031 Uiso 1 1 calc R U
C64 C 0.44403(6) 0.00162(13) 0.76983(13) 0.0239(6) Uani 1 1 d . .
C66 C 0.37417(7) 0.07470(13) 0.99837(13) 0.0290(7) Uani 1 1 d . .
H66 H 0.3549 0.0735 1.0195 0.035 Uiso 1 1 calc R U
C75 C 0.41093(6) 0.10569(12) 0.93217(12) 0.0232(6) Uani 1 1 d . .
C79 C 0.44195(6) 0.00481(12) 0.84932(12) 0.0221(6) Uani 1 1 d . .
H79 H 0.4169 0.0070 0.8493 0.026 Uiso 1 1 calc R U
C80 C 0.41743(6) -0.07502(12) 0.98125(12) 0.0228(6) Uani 1 1 d . .
H80 H 0.4005 -0.0649 0.9330 0.027 Uiso 1 1 calc R U
C84 C 0.39309(7) -0.18129(13) 0.94779(14) 0.0311(7) Uani 1 1 d . .
H84A H 0.3910 -0.2249 0.9585 0.037 Uiso 1 1 calc R U
H84B H 0.3803 -0.1643 0.9017 0.037 Uiso 1 1 calc R U
C86 C 0.45872(6) 0.06899(12) 0.87680(12) 0.0226(6) Uani 1 1 d . .
H86 H 0.4770 0.0642 0.9244 0.027 Uiso 1 1 calc R U
C91 C 0.46130(7) 0.16127(13) 0.79808(13) 0.0301(7) Uani 1 1 d . .
H91A H 0.4804 0.1918 0.8161 0.036 Uiso 1 1 calc R U
H91B H 0.4517 0.1675 0.7440 0.036 Uiso 1 1 calc R U
C93 C 0.45733(6) -0.05518(13) 0.89144(13) 0.0267(6) Uani 1 1 d . .
H93 H 0.4462 -0.0929 0.8624 0.032 Uiso 1 1 calc R U
C95 C 0.43352(6) 0.16985(12) 0.83884(13) 0.0245(6) Uani 1 1 d . .
C96 C 0.45446(6) -0.06202(13) 0.97150(13) 0.0260(6) Uani 1 1 d . .
H96A H 0.4633 -0.0227 0.9987 0.031 Uiso 1 1 calc R U
H96B H 0.4698 -0.0971 0.9953 0.031 Uiso 1 1 calc R U
C98 C 0.40043(6) 0.03308(13) 1.01041(12) 0.0238(6) Uani 1 1 d . .
C99 C 0.41159(7) 0.22751(13) 0.82858(15) 0.0367(7) Uani 1 1 d . .
H99A H 0.4003 0.2309 0.8693 0.055 Uiso 1 1 calc R U
H99B H 0.3939 0.2248 0.7812 0.055 Uiso 1 1 calc R U
H99C H 0.4261 0.2650 0.8284 0.055 Uiso 1 1 calc R U
C100 C 0.47392(7) 0.09418(13) 0.81460(13) 0.0276(6) Uani 1 1 d . .
H100 H 0.4998 0.0921 0.8290 0.033 Uiso 1 1 calc R U
C105 C 0.43450(8) -0.16905(15) 1.07069(15) 0.0451(8) Uani 1 1 d . .
H10L H 0.4322 -0.2152 1.0723 0.068 Uiso 1 1 calc R U
H10M H 0.4260 -0.1499 1.1105 0.068 Uiso 1 1 calc R U
H10N H 0.4589 -0.1580 1.0774 0.068 Uiso 1 1 calc R U
C107 C 0.50374(9) -0.1026(2) 0.85091(19) 0.0670(12) Uani 1 1 d . .
H10O H 0.5283 -0.0954 0.8514 0.080 Uiso 1 1 calc R U
H10P H 0.4898 -0.0975 0.7990 0.080 Uiso 1 1 calc R U
C108 C 0.52519(8) -0.17954(15) 0.93876(15) 0.0501(9) Uani 1 1 d . .
H10Q H 0.5482 -0.1687 0.9328 0.075 Uiso 1 1 calc R U
H10R H 0.5243 -0.2249 0.9493 0.075 Uiso 1 1 calc R U
H10S H 0.5207 -0.1551 0.9800 0.075 Uiso 1 1 calc R U

loop_
_atom_site_aniso_label
_atom_site_aniso_U_11
_atom_site_aniso_U_22
_atom_site_aniso_U_33
_atom_site_aniso_U_23
_atom_site_aniso_U_13
_atom_site_aniso_U_12
O1 0.0211(9) 0.0239(11) 0.0200(8) 0.0006(8) 0.0097(7) 0.0030(8)
O8 0.0160(9) 0.0251(11) 0.0312(9) 0.0001(8) 0.0099(7) -0.0013(8)
O9 0.0203(9) 0.0344(11) 0.0178(8) 0.0037(8) 0.0080(7) 0.0063(8)
O10 0.0268(10) 0.0404(13) 0.0247(9) 0.0123(9) 0.0066(8) 0.0084(9)
O13 0.0248(10) 0.0344(12) 0.0171(8) 0.0035(8) 0.0077(7) 0.0053(8)
O19 0.0270(10) 0.0317(12) 0.0313(10) 0.0042(8) 0.0096(8) 0.0001(8)
C24 0.0198(13) 0.0266(16) 0.0165(12) 0.0069(11) 0.0098(10) 0.0071(12)
C25 0.0145(12) 0.0266(16) 0.0171(11) 0.0048(11) 0.0053(9) 0.0011(11)
C31 0.0244(14) 0.0214(15) 0.0167(12) 0.0005(11) 0.0058(10) 0.0044(12)
C37 0.0229(14) 0.0260(16) 0.0203(12) 0.0033(11) 0.0047(10) 0.0036(12)
C38 0.0126(13) 0.0297(16) 0.0220(13) 0.0009(12) 0.0042(10) 0.0003(11)
C41 0.0166(13) 0.0247(15) 0.0170(11) 0.0015(11) 0.0044(9) 0.0028(11)
C42 0.0201(14) 0.0237(16) 0.0236(12) 0.0004(11) 0.0128(10) -0.0004(11)
C45 0.0133(13) 0.0243(15) 0.0220(12) 0.0034(11) 0.0055(10) 0.0026(11)
C50 0.0165(13) 0.0240(15) 0.0207(12) -0.0032(11) 0.0039(10) 0.0018(11)
C56 0.0287(15) 0.0180(15) 0.0262(13) 0.0029(11) 0.0102(11) 0.0014(12)
C57 0.0188(13) 0.0230(15) 0.0195(12) 0.0048(11) 0.0043(10) 0.0044(11)
C58 0.0264(15) 0.0257(16) 0.0248(13) 0.0078(12) 0.0128(11) 0.0042(12)
C59 0.0161(13) 0.0294(16) 0.0167(12) 0.0012(11) 0.0051(10) 0.0045(11)
C61 0.0260(15) 0.0269(17) 0.0268(13) -0.0024(12) 0.0092(11) -0.0060(12)
C70 0.0349(16) 0.0309(17) 0.0324(14) -0.0076(13) 0.0127(12) 0.0021(13)
C72 0.0136(12) 0.0243(15) 0.0143(11) 0.0004(10) 0.0030(9) 0.0041(11)
C82 0.0400(17) 0.0252(17) 0.0324(14) 0.0002(12) 0.0138(12) 0.0046(13)
C88 0.0256(14) 0.0317(17) 0.0177(12) -0.0017(11) 0.0061(10) 0.0045(12)
C89 0.0170(13) 0.0308(16) 0.0172(12) 0.0014(11) 0.0054(10) 0.0045(11)
C92 0.0347(16) 0.0242(16) 0.0328(14) 0.0012(12) 0.0147(12) 0.0049(13)
C102 0.0357(17) 0.045(2) 0.0382(15) -0.0034(14) 0.0210(13) 0.0002(14)
O2 0.0170(9) 0.0176(10) 0.0171(8) 0.0010(7) 0.0070(6) 0.0006(7)
O6 0.0152(9) 0.0289(11) 0.0156(8) -0.0012(8) 0.0049(6) 0.0025(7)
O7 0.0161(9) 0.0225(10) 0.0345(9) -0.0036(8) 0.0109(7) -0.0052(8)
O15 0.0220(10) 0.0339(12) 0.0144(8) -0.0019(8) 0.0050(7) 0.0015(8)
O16 0.0340(11) 0.0222(11) 0.0450(11) 0.0071(9) 0.0224(9) 0.0015(9)
O17 0.0350(11) 0.0281(11) 0.0153(8) -0.0038(8) 0.0097(7) -0.0042(8)
C27 0.0190(13) 0.0195(15) 0.0171(11) -0.0015(10) 0.0088(10) 0.0004(11)
C33 0.0145(13) 0.0242(15) 0.0268(13) 0.0002(11) 0.0082(10) -0.0022(11)
C34 0.0202(13) 0.0175(14) 0.0128(11) -0.0026(10) 0.0054(9) 0.0022(11)
C39 0.0198(13) 0.0150(14) 0.0160(11) 0.0001(10) 0.0074(9) -0.0022(10)
C40 0.0175(13) 0.0190(14) 0.0148(11) -0.0005(10) 0.0080(9) -0.0003(11)
C46 0.0157(13) 0.0186(14) 0.0155(11) -0.0062(10) 0.0046(9) -0.0009(11)
C47 0.0147(13) 0.0204(15) 0.0224(12) -0.0039(11) 0.0087(10) -0.0023(11)
C48 0.0198(13) 0.0242(15) 0.0176(12) 0.0038(11) 0.0107(10) -0.0043(12)
C51 0.0138(12) 0.0219(15) 0.0137(11) -0.0013(10) 0.0054(9) 0.0011(11)
C55 0.0242(15) 0.0204(15) 0.0245(13) 0.0021(11) 0.0090(11) -0.0018(11)
C62 0.0240(14) 0.0239(16) 0.0187(12) -0.0010(11) 0.0128(10) 0.0047(12)
C69 0.0247(15) 0.0330(17) 0.0174(12) 0.0038(11) 0.0073(10) 0.0101(12)
C73 0.0183(13) 0.0182(15) 0.0237(12) 0.0006(11) 0.0051(10) 0.0005(11)
C74 0.0226(14) 0.0140(14) 0.0163(11) 0.0001(10) 0.0082(10) 0.0021(11)
C76 0.0330(16) 0.0215(16) 0.0341(14) 0.0050(12) 0.0171(12) 0.0092(12)
C77 0.0190(13) 0.0296(16) 0.0150(11) -0.0016(11) 0.0076(10) 0.0022(11)
C78 0.0297(15) 0.0224(16) 0.0242(13) 0.0045(11) 0.0052(11) 0.0051(12)
C81 0.0139(12) 0.0204(14) 0.0164(11) -0.0009(10) 0.0066(9) -0.0017(10)
C83 0.0379(17) 0.0244(17) 0.0317(14) -0.0015(13) 0.0088(12) 0.0050(13)
C90 0.0183(14) 0.0254(16) 0.0290(13) 0.0065(12) 0.0010(11) -0.0057(12)
C101 0.049(2) 0.044(2) 0.060(2) 0.0302(17) 0.0371(16) 0.0186(16)
O3 0.0144(9) 0.0206(10) 0.0166(8) -0.0008(7) 0.0051(6) 0.0002(7)
O4 0.0192(9) 0.0299(11) 0.0156(8) 0.0034(7) 0.0024(7) -0.0016(8)
O11 0.0163(9) 0.0276(11) 0.0148(8) 0.0004(8) 0.0037(6) -0.0011(7)
O12 0.0264(10) 0.0190(10) 0.0385(10) 0.0064(8) 0.0124(8) 0.0002(8)
O14 0.0308(10) 0.0265(11) 0.0149(8) 0.0048(8) 0.0071(7) 0.0060(8)
O22 0.0188(9) 0.0253(11) 0.0236(9) 0.0005(8) 0.0097(7) 0.0064(8)
C26 0.0201(13) 0.0213(15) 0.0136(11) 0.0035(10) 0.0086(9) -0.0019(11)
C28 0.0160(13) 0.0240(15) 0.0123(11) -0.0020(10) 0.0062(9) -0.0013(11)
C29 0.0239(14) 0.0235(15) 0.0161(12) 0.0014(11) 0.0088(10) -0.0038(11)
C32 0.0151(13) 0.0188(15) 0.0256(13) 0.0042(11) 0.0063(10) 0.0038(11)
C35 0.0229(14) 0.0166(14) 0.0243(12) -0.0019(11) 0.0088(10) 0.0011(11)
C43 0.0167(13) 0.0223(15) 0.0174(12) -0.0032(11) 0.0084(10) 0.0060(11)
C44 0.0135(12) 0.0219(15) 0.0150(11) 0.0051(10) 0.0039(9) -0.0020(11)
C52 0.0205(13) 0.0171(14) 0.0150(11) -0.0016(10) 0.0056(9) 0.0009(11)
C53 0.0155(13) 0.0202(15) 0.0189(12) 0.0013(10) 0.0075(9) 0.0009(11)
C60 0.0218(13) 0.0190(14) 0.0167(11) -0.0031(10) 0.0065(10) 0.0048(11)
C65 0.0228(13) 0.0129(14) 0.0150(11) 0.0025(10) 0.0063(10) 0.0001(11)
C67 0.0364(16) 0.0224(16) 0.0242(13) 0.0006(11) 0.0113(11) -0.0080(12)
C68 0.0158(13) 0.0207(15) 0.0146(11) 0.0011(10) 0.0050(9) -0.0003(11)
C71 0.0225(14) 0.0296(17) 0.0215(12) -0.0006(11) 0.0068(10) -0.0090(12)
C85 0.0222(14) 0.0307(17) 0.0300(14) -0.0137(12) 0.0021(11) 0.0057(12)
C87 0.0199(13) 0.0316(16) 0.0152(11) 0.0024(11) 0.0062(10) -0.0019(12)
C94 0.0304(16) 0.0350(18) 0.0330(15) -0.0015(13) -0.0011(12) 0.0061(13)
C97 0.0152(12) 0.0186(14) 0.0142(11) 0.0017(10) 0.0044(9) 0.0021(10)
C103 0.0182(14) 0.0192(15) 0.0363(14) -0.0049(12) 0.0043(11) 0.0040(11)
C104 0.0373(18) 0.0215(18) 0.066(2) 0.0052(15) 0.0158(15) -0.0004(14)
C106 0.0329(17) 0.0317(19) 0.0521(18) -0.0213(15) 0.0001(14) -0.0025(14)
O5 0.0195(9) 0.0343(12) 0.0198(8) 0.0027(8) 0.0067(7) -0.0011(8)
O18 0.0311(11) 0.0317(12) 0.0282(9) -0.0026(9) 0.0118(8) 0.0004(9)
O20 0.0229(10) 0.0512(13) 0.0178(8) -0.0005(9) 0.0071(7) -0.0090(9)
O21 0.0299(10) 0.0350(12) 0.0282(9) -0.0020(8) 0.0148(8) -0.0062(9)
O23 0.0223(10) 0.0451(14) 0.0664(13) 0.0183(11) 0.0257(10) 0.0114(10)
O30 0.0415(13) 0.0603(16) 0.0382(11) -0.0052(11) 0.0005(9) 0.0182(11)
C36 0.0201(14) 0.0279(16) 0.0210(12) -0.0024(12) 0.0028(10) -0.0033(12)
C49 0.0249(15) 0.0258(16) 0.0283(13) -0.0065(12) 0.0083(11) 0.0006(12)
C54 0.0198(14) 0.0366(18) 0.0255(13) 0.0081(12) 0.0103(11) 0.0018(12)
C63 0.0174(13) 0.0445(19) 0.0159(12) 0.0030(12) 0.0043(10) -0.0048(12)
C64 0.0151(13) 0.0311(17) 0.0276(13) 0.0005(13) 0.0092(10) 0.0045(12)
C66 0.0248(15) 0.0386(18) 0.0265(13) -0.0105(13) 0.0120(11) -0.0029(13)
C75 0.0240(15) 0.0236(16) 0.0212(12) -0.0018(11) 0.0043(10) -0.0030(12)
C79 0.0135(13) 0.0324(17) 0.0223(12) 0.0006(11) 0.0081(10) 0.0013(11)
C80 0.0177(13) 0.0328(17) 0.0164(12) 0.0031(11) 0.0016(10) 0.0008(12)
C84 0.0354(17) 0.0308(17) 0.0316(14) 0.0064(13) 0.0167(12) 0.0022(13)
C86 0.0154(13) 0.0313(17) 0.0202(12) 0.0014(11) 0.0030(10) -0.0009(11)
C91 0.0330(16) 0.0318(17) 0.0257(14) 0.0009(12) 0.0077(12) -0.0077(13)
C93 0.0167(13) 0.0314(17) 0.0344(14) 0.0067(12) 0.0107(11) 0.0046(12)
C95 0.0219(14) 0.0247(16) 0.0244(13) -0.0037(12) 0.0013(11) -0.0056(12)
C96 0.0160(13) 0.0342(17) 0.0268(13) 0.0081(12) 0.0040(10) 0.0044(12)
C98 0.0228(14) 0.0351(17) 0.0145(12) -0.0056(11) 0.0068(10) -0.0076(13)
C99 0.0419(18) 0.0280(18) 0.0393(16) -0.0010(13) 0.0087(13) -0.0019(14)
C100 0.0217(14) 0.0368(18) 0.0254(13) -0.0017(12) 0.0080(11) -0.0093(13)
C105 0.0380(18) 0.051(2) 0.0419(17) 0.0224(15) 0.0029(14) -0.0010(15)
C107 0.052(2) 0.101(3) 0.061(2) 0.041(2) 0.0381(18) 0.041(2)
C108 0.054(2) 0.046(2) 0.0441(18) 0.0034(16) 0.0011(15) 0.0071(17)

loop_
_atom_type_symbol
_atom_type_description
_atom_type_scat_dispersion_real
_atom_type_scat_dispersion_imag
_atom_type_scat_source
C C 0.0033 0.0016 'International Tables Vol C Tables 4.2.6.8 and 6.1.1.4'
H H 0.0000 0.0000 'International Tables Vol C Tables 4.2.6.8 and 6.1.1.4'
O O 0.0106 0.0060 'International Tables Vol C Tables 4.2.6.8 and 6.1.1.4'

loop_
_geom_angle_atom_site_label_1
_geom_angle_atom_site_label_2
_geom_angle_atom_site_label_3
_geom_angle
C24 O1 C31 108.48(19)
C61 O8 C45 115.62(19)
C59 O9 H9 109.5
C38 O13 C89 110.98(17)
C61 O19 C102 112.0(2)
O1 C24 C59 112.3(2)
C58 C24 O1 109.0(2)
C58 C24 C59 137.8(2)
C38 C25 H25 108.3
C38 C25 C45 110.3(2)
C38 C25 C72 103.67(19)
C45 C25 H25 108.3
C45 C25 C72 117.50(18)
C72 C25 H25 108.3
O1 C31 C57 109.1(2)
C56 C31 O1 108.1(2)
C56 C31 C57 142.0(2)
C57 C37 C82 128.1(2)
C57 C37 C88 111.1(2)
C82 C37 C88 120.7(2)
O10 C38 O13 121.2(2)
O10 C38 C25 127.2(2)
O13 C38 C25 111.6(2)
C42 C41 H41 107.3
C42 C41 C50 110.8(2)
C42 C41 C59 110.75(18)
C50 C41 H41 107.3
C50 C41 C59 112.98(19)
C59 C41 H41 107.3
C41 C42 C70 117.4(2)
C92 C42 C41 120.7(2)
C92 C42 C70 121.9(2)
O8 C45 C25 106.00(18)
O8 C45 H45 108.5
O8 C45 C50 107.76(17)
C25 C45 H45 108.5
C25 C45 C50 117.2(2)
C50 C45 H45 108.5
C41 C50 H50A 108.2
C41 C50 H50B 108.2
C45 C50 C41 116.26(18)
C45 C50 H50A 108.2
C45 C50 H50B 108.2
H50A C50 H50B 107.4
C31 C56 H56 126.4
C31 C56 C58 107.1(2)
C58 C56 H56 126.4
C31 C57 C72 115.9(2)
C37 C57 C31 131.7(2)
C37 C57 C72 112.4(2)
C24 C58 C56 107.2(2)
C24 C58 H58 126.4
C56 C58 H58 126.4
O9 C59 C24 109.9(2)
O9 C59 C41 112.12(19)
O9 C59 H59 108.3
C24 C59 C41 109.92(18)
C24 C59 H59 108.3
C41 C59 H59 108.3
O8 C61 H61A 109.1
O8 C61 H61B 109.1
O19 C61 O8 112.7(2)
O19 C61 H61A 109.1
O19 C61 H61B 109.1
H61A C61 H61B 107.8
C42 C70 H70A 109.5
C42 C70 H70B 109.5
C42 C70 H70C 109.5
H70A C70 H70B 109.5
H70A C70 H70C 109.5
H70B C70 H70C 109.5
C25 C72 H72 110.7
C25 C72 C89 105.67(18)
C57 C72 C25 115.22(19)
C57 C72 H72 110.7
C57 C72 C89 103.50(19)
C89 C72 H72 110.7
C37 C82 H82A 109.5
C37 C82 H82B 109.5
C37 C82 H82C 109.5
H82A C82 H82B 109.5
H82A C82 H82C 109.5
H82B C82 H82C 109.5
C37 C88 H88A 110.7
C37 C88 H88B 110.7
C37 C88 C89 105.0(2)
H88A C88 H88B 108.8
C89 C88 H88A 110.7
C89 C88 H88B 110.7
O13 C89 C72 105.78(18)
O13 C89 C88 110.44(18)
O13 C89 H89 111.2
C72 C89 H89 111.2
C88 C89 C72 106.8(2)
C88 C89 H89 111.2
C42 C92 H92A 120.0
C42 C92 H92B 120.0
H92A C92 H92B 120.0
O19 C102 H10A 109.5
O19 C102 H10B 109.5
O19 C102 H10C 109.5
H10A C102 H10B 109.5
H10A C102 H10C 109.5
H10B C102 H10C 109.5
C46 O2 C74 108.70(17)
C51 O6 H6 109.5
C90 O7 C47 116.60(18)
C48 O15 C77 110.97(17)
C90 O16 C101 112.3(2)
C62 C27 C40 112.6(2)
C62 C27 C74 131.9(2)
C74 C27 C40 115.2(2)
C46 C33 H33 126.6
C46 C33 C55 106.8(2)
C55 C33 H33 126.6
C39 C34 H34 107.8
C51 C34 H34 107.8
C51 C34 C39 114.24(18)
C73 C34 H34 107.8
C73 C34 C39 109.47(19)
C73 C34 C51 109.41(18)
C34 C39 H39A 108.4
C34 C39 H39B 108.4
H39A C39 H39B 107.5
C47 C39 C34 115.54(18)
C47 C39 H39A 108.4
C47 C39 H39B 108.4
C27 C40 H40 111.1
C27 C40 C77 103.11(19)
C27 C40 C81 114.19(19)
C77 C40 H40 111.1
C81 C40 H40 111.1
C81 C40 C77 105.84(17)
O2 C46 C51 112.83(19)
C33 C46 O2 109.0(2)
C33 C46 C51 137.4(2)
O7 C47 C39 107.66(17)
O7 C47 H47 108.7
O7 C47 C81 106.27(18)
C39 C47 H47 108.7
C81 C47 C39 116.49(19)
C81 C47 H47 108.7
O15 C48 C81 112.1(2)
O17 C48 O15 121.5(2)
O17 C48 C81 126.3(2)
O6 C51 C34 112.44(18)
O6 C51 C46 109.88(18)
O6 C51 H51 107.9
C34 C51 H51 107.9
C46 C51 C34 110.55(17)
C46 C51 H51 107.9
C33 C55 H55 126.2
C74 C55 C33 107.5(2)
C74 C55 H55 126.2
C27 C62 C69 110.8(2)
C27 C62 C76 128.2(2)
C76 C62 C69 121.0(2)
C62 C69 H69A 110.7
C62 C69 H69B 110.7
C62 C69 C77 105.06(19)
H69A C69 H69B 108.8
C77 C69 H69A 110.7
C77 C69 H69B 110.7
C78 C73 C34 115.9(2)
C83 C73 C34 121.3(2)
C83 C73 C78 122.8(2)
O2 C74 C27 109.53(19)
C55 C74 O2 107.8(2)
C55 C74 C27 140.5(2)
C62 C76 H76A 109.5
C62 C76 H76B 109.5
C62 C76 H76C 109.5
H76A C76 H76B 109.5
H76A C76 H76C 109.5
H76B C76 H76C 109.5
O15 C77 C40 105.15(18)
O15 C77 C69 110.01(18)
O15 C77 H77 111.5
C40 C77 H77 111.5
C69 C77 C40 106.99(19)
C69 C77 H77 111.5
C73 C78 H78A 109.5
C73 C78 H78B 109.5
C73 C78 H78C 109.5
H78A C78 H78B 109.5
H78A C78 H78C 109.5
H78B C78 H78C 109.5
C40 C81 C47 116.22(18)
C40 C81 H81 108.8
C47 C81 H81 108.8
C48 C81 C40 103.43(18)
C48 C81 C47 110.57(19)
C48 C81 H81 108.8
C73 C83 H83A 120.0
C73 C83 H83B 120.0
H83A C83 H83B 120.0
O7 C90 H90A 109.0
O7 C90 H90B 109.0
O16 C90 O7 112.87(19)
O16 C90 H90A 109.0
O16 C90 H90B 109.0
H90A C90 H90B 107.8
O16 C101 H10D 109.5
O16 C101 H10E 109.5
O16 C101 H10F 109.5
H10D C101 H10E 109.5
H10D C101 H10F 109.5
H10E C101 H10F 109.5
C44 O3 C65 108.59(17)
C43 O4 C87 111.42(17)
C68 O11 H11 109.5
C85 O12 C94 112.55(19)
C85 O22 C53 115.66(19)
C29 C26 C28 112.5(2)
C29 C26 C65 132.0(2)
C65 C26 C28 115.4(2)
C26 C28 H28 111.3
C26 C28 C87 103.25(19)
C26 C28 C97 113.29(18)
C87 C28 H28 111.3
C87 C28 C97 105.87(17)
C97 C28 H28 111.3
C26 C29 C67 128.2(2)
C26 C29 C71 110.5(2)
C67 C29 C71 121.2(2)
C35 C32 H32 126.7
C44 C32 H32 126.7
C44 C32 C35 106.5(2)
C32 C35 H35 126.3
C65 C35 C32 107.5(2)
C65 C35 H35 126.3
O4 C43 C97 112.1(2)
O14 C43 O4 122.1(2)
O14 C43 C97 125.8(2)
O3 C44 C68 112.13(19)
C32 C44 O3 109.4(2)
C32 C44 C68 137.5(2)
C60 C52 H52 107.6
C68 C52 H52 107.6
C68 C52 C60 113.63(19)
C103 C52 H52 107.6
C103 C52 C60 109.66(19)
C103 C52 C68 110.56(18)
O22 C53 H53 108.9
O22 C53 C60 109.38(17)
O22 C53 C97 104.76(18)
C60 C53 H53 108.9
C97 C53 H53 108.9
C97 C53 C60 115.83(19)
C52 C60 H60A 108.5
C52 C60 H60B 108.5
C53 C60 C52 115.29(18)
C53 C60 H60A 108.5
C53 C60 H60B 108.5
H60A C60 H60B 107.5
O3 C65 C26 109.05(19)
C35 C65 O3 107.9(2)
C35 C65 C26 141.5(2)
C29 C67 H67A 109.5
C29 C67 H67B 109.5
C29 C67 H67C 109.5
H67A C67 H67B 109.5
H67A C67 H67C 109.5
H67B C67 H67C 109.5
O11 C68 C44 109.71(18)
O11 C68 C52 112.75(19)
O11 C68 H68 108.1
C44 C68 C52 109.86(17)
C44 C68 H68 108.1
C52 C68 H68 108.1
C29 C71 H71A 110.8
C29 C71 H71B 110.8
C29 C71 C87 104.91(19)
H71A C71 H71B 108.8
C87 C71 H71A 110.8
C87 C71 H71B 110.8
O12 C85 O22 113.39(19)
O12 C85 H85A 108.9
O12 C85 H85B 108.9
O22 C85 H85A 108.9
O22 C85 H85B 108.9
H85A C85 H85B 107.7
O4 C87 C28 104.90(18)
O4 C87 C71 110.07(18)
O4 C87 H87 111.6
C28 C87 H87 111.6
C71 C87 C28 106.87(19)
C71 C87 H87 111.6
O12 C94 H94A 109.5
O12 C94 H94B 109.5
O12 C94 H94C 109.5
H94A C94 H94B 109.5
H94A C94 H94C 109.5
H94B C94 H94C 109.5
C28 C97 H97 108.5
C43 C97 C28 103.31(18)
C43 C97 C53 110.74(19)
C43 C97 H97 108.5
C53 C97 C28 117.03(18)
C53 C97 H97 108.5
C104 C103 C52 120.9(2)
C104 C103 C106 122.4(3)
C106 C103 C52 116.7(2)
C103 C104 H10G 120.0
C103 C104 H10H 120.0
H10G C104 H10H 120.0
C103 C106 H10I 109.5
C103 C106 H10J 109.5
C103 C106 H10K 109.5
H10I C106 H10J 109.5
H10I C106 H10K 109.5
H10J C106 H10K 109.5
C98 O5 C75 109.13(19)
C63 O20 H20 109.5
C64 O21 C100 111.47(18)
C107 O23 C93 114.9(2)
C108 O30 C107 111.1(3)
C75 C36 C86 115.5(2)
C95 C36 C75 131.5(2)
C95 C36 C86 113.0(2)
C66 C49 H49 126.3
C75 C49 H49 126.3
C75 C49 C66 107.3(2)
C84 C54 C80 121.1(2)
C84 C54 C105 122.3(3)
C105 C54 C80 116.6(2)
O20 C63 H63 108.5
O20 C63 C80 113.1(2)
O20 C63 C98 110.0(2)
C80 C63 H63 108.5
C98 C63 H63 108.5
C98 C63 C80 108.06(18)
O18 C64 O21 120.4(2)
O18 C64 C79 127.9(2)
O21 C64 C79 111.7(2)
C49 C66 H66 126.5
C98 C66 C49 107.0(2)
C98 C66 H66 126.5
O5 C75 C36 108.7(2)
C49 C75 O5 107.7(2)
C49 C75 C36 143.0(2)
C64 C79 H79 108.0
C64 C79 C86 103.7(2)
C64 C79 C93 110.5(2)
C86 C79 H79 108.0
C93 C79 H79 108.0
C93 C79 C86 118.28(19)
C54 C80 C63 111.8(2)
C54 C80 H80 107.5
C54 C80 C96 109.7(2)
C63 C80 H80 107.5
C96 C80 C63 112.4(2)
C96 C80 H80 107.5
C54 C84 H84A 120.0
C54 C84 H84B 120.0
H84A C84 H84B 120.0
C36 C86 C79 113.7(2)
C36 C86 H86 111.3
C36 C86 C100 102.7(2)
C79 C86 H86 111.3
C100 C86 C79 106.05(19)
C100 C86 H86 111.3
H91A C91 H91B 108.8
C95 C91 H91A 110.7
C95 C91 H91B 110.7
C95 C91 C100 105.1(2)
C100 C91 H91A 110.7
C100 C91 H91B 110.7
O23 C93 C79 107.4(2)
O23 C93 H93 108.5
O23 C93 C96 106.60(19)
C79 C93 H93 108.5
C96 C93 C79 117.1(2)
C96 C93 H93 108.5
C36 C95 C91 110.4(2)
C36 C95 C99 128.2(2)
C99 C95 C91 121.4(2)
C80 C96 H96A 108.3
C80 C96 H96B 108.3
C93 C96 C80 116.12(19)
C93 C96 H96A 108.3
C93 C96 H96B 108.3
H96A C96 H96B 107.4
O5 C98 C63 112.0(2)
C66 C98 O5 108.7(2)
C66 C98 C63 138.3(2)
C95 C99 H99A 109.5
C95 C99 H99B 109.5
C95 C99 H99C 109.5
H99A C99 H99B 109.5
H99A C99 H99C 109.5
H99B C99 H99C 109.5
O21 C100 C86 105.36(19)
O21 C100 C91 109.5(2)
O21 C100 H100 111.4
C86 C100 H100 111.4
C91 C100 C86 107.6(2)
C91 C100 H100 111.4
C54 C105 H10L 109.5
C54 C105 H10M 109.5
C54 C105 H10N 109.5
H10L C105 H10M 109.5
H10L C105 H10N 109.5
H10M C105 H10N 109.5
O23 C107 O30 114.8(2)
O23 C107 H10O 108.6
O23 C107 H10P 108.6
O30 C107 H10O 108.6
O30 C107 H10P 108.6
H10O C107 H10P 107.6
O30 C108 H10Q 109.5
O30 C108 H10R 109.5
O30 C108 H10S 109.5
H10Q C108 H10R 109.5
H10Q C108 H10S 109.5
H10R C108 H10S 109.5

loop_
_geom_bond_atom_site_label_1
_geom_bond_atom_site_label_2
_geom_bond_distance
O1 C24 1.363(3)
O1 C31 1.371(3)
O8 C45 1.433(3)
O8 C61 1.415(3)
O9 H9 0.8400
O9 C59 1.409(3)
O10 C38 1.204(3)
O13 C38 1.349(3)
O13 C89 1.456(3)
O19 C61 1.383(3)
O19 C102 1.437(3)
C24 C58 1.340(3)
C24 C59 1.500(3)
C25 H25 1.0000
C25 C38 1.513(3)
C25 C45 1.531(3)
C25 C72 1.532(3)
C31 C56 1.355(3)
C31 C57 1.451(3)
C37 C57 1.335(3)
C37 C82 1.496(4)
C37 C88 1.501(3)
C41 H41 1.0000
C41 C42 1.508(3)
C41 C50 1.553(3)
C41 C59 1.560(3)
C42 C70 1.510(3)
C42 C92 1.318(3)
C45 H45 1.0000
C45 C50 1.540(3)
C50 H50A 0.9900
C50 H50B 0.9900
C56 H56 0.9500
C56 C58 1.423(3)
C57 C72 1.514(3)
C58 H58 0.9500
C59 H59 1.0000
C61 H61A 0.9900
C61 H61B 0.9900
C70 H70A 0.9800
C70 H70B 0.9800
C70 H70C 0.9800
C72 H72 1.0000
C72 C89 1.532(3)
C82 H82A 0.9800
C82 H82B 0.9800
C82 H82C 0.9800
C88 H88A 0.9900
C88 H88B 0.9900
C88 C89 1.524(3)
C89 H89 1.0000
C92 H92A 0.9500
C92 H92B 0.9500
C102 H10A 0.9800
C102 H10B 0.9800
C102 H10C 0.9800
O2 C46 1.360(3)
O2 C74 1.378(3)
O6 H6 0.8400
O6 C51 1.413(3)
O7 C47 1.432(3)
O7 C90 1.403(3)
O15 C48 1.332(3)
O15 C77 1.471(3)
O16 C90 1.388(3)
O16 C101 1.418(3)
O17 C48 1.211(3)
C27 C40 1.511(3)
C27 C62 1.337(3)
C27 C74 1.451(3)
C33 H33 0.9500
C33 C46 1.349(3)
C33 C55 1.427(3)
C34 H34 1.0000
C34 C39 1.557(3)
C34 C51 1.556(3)
C34 C73 1.512(3)
C39 H39A 0.9900
C39 H39B 0.9900
C39 C47 1.535(3)
C40 H40 1.0000
C40 C77 1.529(3)
C40 C81 1.529(3)
C46 C51 1.493(3)
C47 H47 1.0000
C47 C81 1.532(3)
C48 C81 1.512(3)
C51 H51 1.0000
C55 H55 0.9500
C55 C74 1.351(3)
C62 C69 1.497(3)
C62 C76 1.493(3)
C69 H69A 0.9900
C69 H69B 0.9900
C69 C77 1.517(3)
C73 C78 1.502(3)
C73 C83 1.321(3)
C76 H76A 0.9800
C76 H76B 0.9800
C76 H76C 0.9800
C77 H77 1.0000
C78 H78A 0.9800
C78 H78B 0.9800
C78 H78C 0.9800
C81 H81 1.0000
C83 H83A 0.9500
C83 H83B 0.9500
C90 H90A 0.9900
C90 H90B 0.9900
C101 H10D 0.9800
C101 H10E 0.9800
C101 H10F 0.9800
O3 C44 1.355(3)
O3 C65 1.379(3)
O4 C43 1.332(3)
O4 C87 1.471(3)
O11 H11 0.8400
O11 C68 1.412(3)
O12 C85 1.384(3)
O12 C94 1.420(3)
O14 C43 1.211(3)
O22 C53 1.433(3)
O22 C85 1.417(3)
C26 C28 1.518(3)
C26 C29 1.341(3)
C26 C65 1.453(3)
C28 H28 1.0000
C28 C87 1.532(3)
C28 C97 1.533(3)
C29 C67 1.483(3)
C29 C71 1.509(3)
C32 H32 0.9500
C32 C35 1.432(3)
C32 C44 1.346(3)
C35 H35 0.9500
C35 C65 1.350(3)
C43 C97 1.513(3)
C44 C68 1.493(3)
C52 H52 1.0000
C52 C60 1.559(3)
C52 C68 1.558(3)
C52 C103 1.505(3)
C53 H53 1.0000
C53 C60 1.533(3)
C53 C97 1.523(3)
C60 H60A 0.9900
C60 H60B 0.9900
C67 H67A 0.9800
C67 H67B 0.9800
C67 H67C 0.9800
C68 H68 1.0000
C71 H71A 0.9900
C71 H71B 0.9900
C71 C87 1.522(4)
C85 H85A 0.9900
C85 H85B 0.9900
C87 H87 1.0000
C94 H94A 0.9800
C94 H94B 0.9800
C94 H94C 0.9800
C97 H97 1.0000
C103 C104 1.318(4)
C103 C106 1.494(3)
C104 H10G 0.9500
C104 H10H 0.9500
C106 H10I 0.9800
C106 H10J 0.9800
C106 H10K 0.9800
O5 C75 1.372(3)
O5 C98 1.362(3)
O18 C64 1.205(3)
O20 H20 0.8400
O20 C63 1.415(3)
O21 C64 1.356(3)
O21 C100 1.462(3)
O23 C93 1.439(3)
O23 C107 1.399(4)
O30 C107 1.404(4)
O30 C108 1.395(3)
C36 C75 1.454(3)
C36 C86 1.519(3)
C36 C95 1.337(3)
C49 H49 0.9500
C49 C66 1.432(4)
C49 C75 1.352(3)
C54 C80 1.512(4)
C54 C84 1.311(3)
C54 C105 1.507(3)
C63 H63 1.0000
C63 C80 1.563(3)
C63 C98 1.501(4)
C64 C79 1.506(3)
C66 H66 0.9500
C66 C98 1.342(4)
C79 H79 1.0000
C79 C86 1.539(3)
C79 C93 1.533(3)
C80 H80 1.0000
C80 C96 1.560(3)
C84 H84A 0.9500
C84 H84B 0.9500
C86 H86 1.0000
C86 C100 1.535(3)
C91 H91A 0.9900
C91 H91B 0.9900
C91 C95 1.508(3)
C91 C100 1.508(4)
C93 H93 1.0000
C93 C96 1.532(3)
C95 C99 1.483(4)
C96 H96A 0.9900
C96 H96B 0.9900
C99 H99A 0.9800
C99 H99B 0.9800
C99 H99C 0.9800
C100 H100 1.0000
C105 H10L 0.9800
C105 H10M 0.9800
C105 H10N 0.9800
C107 H10O 0.9900
C107 H10P 0.9900
C108 H10Q 0.9800
C108 H10R 0.9800
C108 H10S 0.9800

loop_
_geom_hbond_atom_site_label_D
_geom_hbond_atom_site_label_H
_geom_hbond_atom_site_label_A
_geom_hbond_distance_DH
_geom_hbond_distance_HA
_geom_hbond_distance_DA
_geom_hbond_angle_DHA
O9 H9 O11 0.84 1.91 2.745(2) 177.3
O6 H6 O14 0.84 1.91 2.747(2) 171.1
O11 H11 O17 0.84 1.90 2.733(2) 172.9
O20 H20 O6 0.84 1.94 2.778(2) 174.0

loop_
_platon_squeeze_void_nr
_platon_squeeze_void_average_x
_platon_squeeze_void_average_y
_platon_squeeze_void_average_z
_platon_squeeze_void_volume
_platon_squeeze_void_count_electrons
_platon_squeeze_void_content
1 0.000 0.747 0.250 32 13 '1 Water Molecule'
2 0.500 0.247 0.250 32 13 '1 Water Molecule'
3 0.000 0.253 0.750 32 13 '1 Water Molecule'
4 0.500 0.753 0.750 32 13 '1 Water Molecule'
